data_4325962
loop_
_publ_author_name
'Michael Nippe'
'Eckhard Bill'
'John F. Berry'

_publ_contact_author_address
;Department of Chemistry
University of Wisconsin-Madison
1101 University Ave
Madison, WI  53706
USA
;
_publ_contact_author_email berry@chem.wisc.edu
_publ_contact_author_name 'John F. Berry'
_publ_contact_author_phone 809-608-262-7534
_publ_section_title
;
 Group 6 Complexes with Iron and Zinc Heterometals: Understanding the
 Structural, Spectroscopic, and Electrochemical Properties of a Complete
 Series of M M...M' Compounds
;
_journal_name_full 'Inorganic Chemistry'
_journal_page_first 7650
_journal_page_last 7661
_journal_paper_doi 10.1021/ic2011315
_journal_volume 50
_journal_year 2011
_chemical_formula_moiety 'C40 H32 Cl2 Fe N12 W2, 2(C H2 Cl2) '
_chemical_formula_sum 'C42 H36 Cl6 Fe N12 W2'
_chemical_formula_weight 1345.08
_chemical_name_systematic
; 
 ? 
;
_space_group_IT_number 15
_symmetry_cell_setting monoclinic
_symmetry_space_group_name_Hall '-C 2yc'
_symmetry_space_group_name_H-M 'C 1 2/c 1'
_atom_sites_solution_hydrogens geom
_atom_sites_solution_primary direct
_atom_sites_solution_secondary difmap
_audit_creation_method SHELXL-97
_cell_angle_alpha 90.00
_cell_angle_beta 112.8230(10)
_cell_angle_gamma 90.00
_cell_formula_units_Z 4
_cell_length_a 18.9738(17)
_cell_length_b 16.1435(14)
_cell_length_c 15.9095(14)
_cell_measurement_reflns_used 9768
_cell_measurement_temperature 100(2)
_cell_measurement_theta_max 28.2672
_cell_measurement_theta_min 2.4763
_cell_volume 4491.6(7)
_computing_cell_refinement 'SAINT Ver. 6.22  (Bruker-AXS, 2003)'
_computing_data_collection 'SMART Ver. 5.622 (Bruker-AXS, 2003)'
_computing_data_reduction 'SAINT Ver. 6.22'
_computing_molecular_graphics 'SHELXTL Ver. 6.14'
_computing_publication_material 'SHELXTL Ver. 6.14'
_computing_structure_refinement 'SHELXL-97 (Sheldrick, 1997)'
_computing_structure_solution 'SHELXS-97 (Sheldrick, 1990)'
_diffrn_ambient_temperature 100(2)
_diffrn_measured_fraction_theta_full 0.997
_diffrn_measured_fraction_theta_max 0.997
_diffrn_measurement_device_type 'Bruker CCD-1000 area detector'
_diffrn_measurement_method '0.30\% \w scans'
_diffrn_radiation_monochromator graphite
_diffrn_radiation_source 'fine-focus sealed tube'
_diffrn_radiation_type MoK\a
_diffrn_radiation_wavelength 0.71073
_diffrn_reflns_av_R_equivalents 0.0313
_diffrn_reflns_av_sigmaI/netI 0.0180
_diffrn_reflns_limit_h_max 25
_diffrn_reflns_limit_h_min -25
_diffrn_reflns_limit_k_max 21
_diffrn_reflns_limit_k_min -21
_diffrn_reflns_limit_l_max 21
_diffrn_reflns_limit_l_min -21
_diffrn_reflns_number 37821
_diffrn_reflns_theta_full 28.27
_diffrn_reflns_theta_max 28.27
_diffrn_reflns_theta_min 1.90
_exptl_absorpt_coefficient_mu 5.833
_exptl_absorpt_correction_T_max 0.277
_exptl_absorpt_correction_T_min 0.067
_exptl_absorpt_correction_type multi-scan
_exptl_crystal_colour purple
_exptl_crystal_density_diffrn 1.989
_exptl_crystal_description block
_exptl_crystal_F_000 2592
_exptl_crystal_size_max 0.50
_exptl_crystal_size_mid 0.42
_exptl_crystal_size_min 0.22
_refine_diff_density_max 1.659
_refine_diff_density_min -0.869
_refine_diff_density_rms 0.111
_refine_ls_extinction_method none
_refine_ls_goodness_of_fit_ref 1.058
_refine_ls_hydrogen_treatment undef
_refine_ls_matrix_type full
_refine_ls_number_parameters 287
_refine_ls_number_reflns 5559
_refine_ls_number_restraints 0
_refine_ls_restrained_S_all 1.058
_refine_ls_R_factor_all 0.0197
_refine_ls_R_factor_gt 0.0179
_refine_ls_shift/su_max 0.001
_refine_ls_shift/su_mean 0.000
_refine_ls_structure_factor_coef Fsqd
_refine_ls_weighting_details 'calc w=1/[\s^2^(Fo^2^)+(0.0259P)^2^+11.4293P] where P=(Fo^2^+2Fc^2^)/3'
_refine_ls_weighting_scheme calc
_refine_ls_wR_factor_gt 0.0472
_refine_ls_wR_factor_ref 0.0488
_reflns_number_gt 5228
_reflns_number_total 5559
_reflns_threshold_expression >2sigma(I)
_cod_data_source_file ic2011315_si_002_3.cif
_cod_data_source_block berry44
_cod_original_sg_symbol_H-M 'C 2/c'
_cod_database_code 4325962

loop_
_symmetry_equiv_pos_as_xyz
'x, y, z'
'-x, y, -z+1/2'
'x+1/2, y+1/2, z'
'-x+1/2, y+1/2, -z+1/2'
'-x, -y, -z'
'x, -y, z-1/2'
'-x+1/2, -y+1/2, -z'
'x+1/2, -y+1/2, z-1/2'

loop_
_atom_site_label
_atom_site_type_symbol
_atom_site_fract_x
_atom_site_fract_y
_atom_site_fract_z
_atom_site_U_iso_or_equiv
_atom_site_adp_type
_atom_site_occupancy
_atom_site_symmetry_multiplicity
_atom_site_calc_flag
_atom_site_refinement_flags
Fe1 Fe 0.5000 0.06105(3) 0.7500 0.01370(9) Uani 1 2 d S
W1 W 0.5000 0.365672(7) 0.7500 0.01120(4) Uani 1 2 d S
W2 W 0.5000 0.229441(7) 0.7500 0.01043(4) Uani 1 2 d S
Cl1 Cl 0.5000 -0.08361(5) 0.7500 0.02467(17) Uani 1 2 d S
Cl1S Cl 0.11621(5) 0.14356(4) 1.00048(5) 0.03775(16) Uani 1 1 d .
Cl2 Cl 0.5000 0.53190(5) 0.7500 0.01820(14) Uani 1 2 d S
Cl2S Cl 0.15815(6) 0.23276(8) 0.86694(8) 0.0683(3) Uani 1 1 d .
N1 N 0.43149(10) 0.08717(11) 0.83112(12) 0.0149(3) Uani 1 1 d .
N2 N 0.40101(11) 0.22285(12) 0.77957(13) 0.0139(3) Uani 1 1 d .
N3 N 0.38739(11) 0.36576(11) 0.75605(12) 0.0135(4) Uani 1 1 d .
N4 N 0.39435(10) 0.08886(11) 0.63368(12) 0.0145(3) Uani 1 1 d .
N6 N 0.43187(11) 0.22065(12) 0.60993(13) 0.0141(4) Uani 1 1 d .
N7 N 0.44882(10) 0.36294(11) 0.60040(13) 0.0133(4) Uani 1 1 d .
C1 C 0.43035(13) 0.02383(14) 0.88625(15) 0.0184(4) Uani 1 1 d .
H1A H 0.4577 -0.0252 0.8852 0.022 Uiso 1 1 calc R
C1S C 0.08343(16) 0.20416(17) 0.9000(2) 0.0296(6) Uani 1 1 d .
H1SA H 0.0448 0.1723 0.8501 0.035 Uiso 1 1 calc R
H1SB H 0.0584 0.2547 0.9103 0.035 Uiso 1 1 calc R
C2 C 0.39178(14) 0.02640(15) 0.94379(16) 0.0213(5) Uani 1 1 d .
H2A H 0.3917 -0.0198 0.9807 0.026 Uiso 1 1 calc R
C3 C 0.35297(14) 0.09884(15) 0.94615(16) 0.0217(5) Uani 1 1 d .
H3A H 0.3263 0.1032 0.9857 0.026 Uiso 1 1 calc R
C4 C 0.35339(13) 0.16411(15) 0.89094(16) 0.0187(4) Uani 1 1 d .
H4A H 0.3271 0.2138 0.8925 0.022 Uiso 1 1 calc R
C5 C 0.39267(12) 0.15754(14) 0.83207(14) 0.0140(4) Uani 1 1 d .
C6 C 0.35406(13) 0.29163(13) 0.76304(15) 0.0138(4) Uani 1 1 d .
C7 C 0.27587(14) 0.28860(15) 0.74835(17) 0.0183(4) Uani 1 1 d .
H7A H 0.2519 0.2365 0.7460 0.022 Uiso 1 1 calc R
C8 C 0.23409(13) 0.36011(15) 0.73745(16) 0.0207(5) Uani 1 1 d .
H8A H 0.1817 0.3581 0.7289 0.025 Uiso 1 1 calc R
C9 C 0.27007(13) 0.43598(15) 0.73915(16) 0.0199(4) Uani 1 1 d .
H9A H 0.2435 0.4866 0.7356 0.024 Uiso 1 1 calc R
C10 C 0.34449(13) 0.43602(14) 0.74607(15) 0.0168(4) Uani 1 1 d .
H10A H 0.3675 0.4878 0.7438 0.020 Uiso 1 1 calc R
C11 C 0.33978(13) 0.03025(14) 0.61822(15) 0.0178(4) Uani 1 1 d .
H11A H 0.3516 -0.0171 0.6567 0.021 Uiso 1 1 calc R
C12 C 0.26801(13) 0.03556(15) 0.54968(16) 0.0198(4) Uani 1 1 d .
H12A H 0.2309 -0.0065 0.5415 0.024 Uiso 1 1 calc R
C13 C 0.25158(12) 0.10462(15) 0.49274(15) 0.0190(4) Uani 1 1 d .
H13A H 0.2031 0.1097 0.4439 0.023 Uiso 1 1 calc R
C14 C 0.30616(12) 0.16557(14) 0.50778(15) 0.0164(4) Uani 1 1 d .
H14A H 0.2954 0.2126 0.4689 0.020 Uiso 1 1 calc R
C15 C 0.37770(12) 0.15804(14) 0.58064(14) 0.0140(4) Uani 1 1 d .
C16 C 0.42768(12) 0.28871(13) 0.55529(15) 0.0134(4) Uani 1 1 d .
C17 C 0.40789(13) 0.28330(15) 0.46051(16) 0.0172(4) Uani 1 1 d .
H17A H 0.3980 0.2308 0.4313 0.021 Uiso 1 1 calc R
C18 C 0.40290(13) 0.35413(15) 0.40995(15) 0.0192(4) Uani 1 1 d .
H18A H 0.3891 0.3511 0.3459 0.023 Uiso 1 1 calc R
C19 C 0.41861(13) 0.43023(15) 0.45487(15) 0.0185(4) Uani 1 1 d .
H19A H 0.4131 0.4803 0.4215 0.022 Uiso 1 1 calc R
C20 C 0.44227(12) 0.43186(14) 0.54833(15) 0.0153(4) Uani 1 1 d .
H20A H 0.4547 0.4840 0.5783 0.018 Uiso 1 1 calc R

loop_
_atom_site_aniso_label
_atom_site_aniso_U_11
_atom_site_aniso_U_22
_atom_site_aniso_U_33
_atom_site_aniso_U_23
_atom_site_aniso_U_13
_atom_site_aniso_U_12
Fe1 0.0139(2) 0.0141(2) 0.0145(2) 0.000 0.00708(17) 0.000
W1 0.01252(6) 0.01054(6) 0.01078(6) 0.000 0.00478(5) 0.000
W2 0.01183(6) 0.00976(6) 0.01051(6) 0.000 0.00521(5) 0.000
Cl1 0.0312(4) 0.0124(3) 0.0343(4) 0.000 0.0170(4) 0.000
Cl1S 0.0446(4) 0.0226(3) 0.0419(4) -0.0040(3) 0.0121(3) -0.0044(3)
Cl2 0.0220(3) 0.0131(3) 0.0184(3) 0.000 0.0066(3) 0.000
Cl2S 0.0448(5) 0.0974(9) 0.0804(7) 0.0153(6) 0.0435(5) -0.0003(5)
N1 0.0160(8) 0.0149(9) 0.0147(8) 0.0006(7) 0.0068(7) -0.0005(7)
N2 0.0154(9) 0.0129(8) 0.0151(9) 0.0009(7) 0.0078(7) -0.0001(7)
N3 0.0167(9) 0.0126(9) 0.0110(8) 0.0000(6) 0.0052(7) 0.0011(6)
N4 0.0172(8) 0.0141(9) 0.0149(8) -0.0024(7) 0.0093(7) -0.0004(7)
N6 0.0165(9) 0.0125(8) 0.0142(9) -0.0008(7) 0.0070(7) -0.0006(7)
N7 0.0130(8) 0.0131(9) 0.0156(9) 0.0007(6) 0.0073(7) -0.0012(6)
C1 0.0205(10) 0.0151(10) 0.0203(10) 0.0027(8) 0.0085(9) 0.0009(8)
C1S 0.0252(13) 0.0299(14) 0.0363(15) -0.0057(11) 0.0148(12) -0.0032(10)
C2 0.0266(11) 0.0188(11) 0.0211(11) 0.0050(9) 0.0121(9) -0.0022(9)
C3 0.0264(11) 0.0223(11) 0.0225(11) 0.0017(9) 0.0163(9) -0.0027(9)
C4 0.0223(11) 0.0167(10) 0.0214(11) -0.0004(9) 0.0131(9) -0.0006(9)
C5 0.0144(9) 0.0147(9) 0.0124(9) 0.0001(8) 0.0046(8) -0.0026(8)
C6 0.0155(10) 0.0141(10) 0.0120(10) -0.0012(7) 0.0056(8) 0.0000(7)
C7 0.0162(11) 0.0209(11) 0.0188(11) -0.0018(8) 0.0078(9) -0.0028(8)
C8 0.0147(10) 0.0263(12) 0.0221(11) 0.0002(9) 0.0081(9) 0.0027(9)
C9 0.0201(10) 0.0196(11) 0.0202(11) -0.0005(9) 0.0080(9) 0.0073(9)
C10 0.0188(10) 0.0158(10) 0.0149(10) -0.0007(8) 0.0055(8) 0.0019(8)
C11 0.0219(10) 0.0159(10) 0.0206(10) -0.0035(8) 0.0137(9) -0.0025(8)
C12 0.0173(10) 0.0194(11) 0.0268(11) -0.0068(9) 0.0130(9) -0.0048(8)
C13 0.0141(10) 0.0221(11) 0.0213(10) -0.0072(9) 0.0075(8) -0.0018(9)
C14 0.0165(10) 0.0171(10) 0.0169(10) -0.0021(8) 0.0078(8) 0.0005(8)
C15 0.0155(9) 0.0155(10) 0.0142(9) -0.0034(8) 0.0092(8) -0.0007(8)
C16 0.0122(9) 0.0143(10) 0.0138(10) 0.0001(7) 0.0051(8) -0.0004(7)
C17 0.0178(11) 0.0200(11) 0.0146(10) -0.0040(8) 0.0072(9) -0.0030(8)
C18 0.0187(10) 0.0266(12) 0.0123(10) 0.0018(8) 0.0061(8) -0.0026(9)
C19 0.0177(10) 0.0210(11) 0.0166(10) 0.0061(9) 0.0065(8) -0.0023(9)
C20 0.0153(9) 0.0151(10) 0.0166(10) 0.0017(8) 0.0072(8) -0.0012(8)

loop_
_atom_type_symbol
_atom_type_description
_atom_type_scat_dispersion_real
_atom_type_scat_dispersion_imag
_atom_type_scat_source
C C 0.0033 0.0016 'International Tables Vol C Tables 4.2.6.8 and 6.1.1.4'
H H 0.0000 0.0000 'International Tables Vol C Tables 4.2.6.8 and 6.1.1.4'
N N 0.0061 0.0033 'International Tables Vol C Tables 4.2.6.8 and 6.1.1.4'
W W -0.8490 6.8722 'International Tables Vol C Tables 4.2.6.8 and 6.1.1.4'
Fe Fe 0.3463 0.8444 'International Tables Vol C Tables 4.2.6.8 and 6.1.1.4'
Cl Cl 0.1484 0.1585 'International Tables Vol C Tables 4.2.6.8 and 6.1.1.4'

loop_
_geom_angle_atom_site_label_1
_geom_angle_atom_site_label_2
_geom_angle_atom_site_label_3
_geom_angle
_geom_angle_site_symmetry_1
_geom_angle_site_symmetry_3
N4 Fe1 N4 156.27(10) 2_656 .
N4 Fe1 N1 84.29(7) 2_656 2_656
N4 Fe1 N1 91.18(7) . 2_656
N4 Fe1 N1 91.18(7) 2_656 .
N4 Fe1 N1 84.29(7) . .
N1 Fe1 N1 157.89(10) 2_656 .
N4 Fe1 Cl1 101.87(5) 2_656 .
N4 Fe1 Cl1 101.87(5) . .
N1 Fe1 Cl1 101.06(5) 2_656 .
N1 Fe1 Cl1 101.06(5) . .
N4 Fe1 W2 78.13(5) 2_656 .
N4 Fe1 W2 78.13(5) . .
N1 Fe1 W2 78.94(5) 2_656 .
N1 Fe1 W2 78.94(5) . .
Cl1 Fe1 W2 180.0 . .
N3 W1 N3 179.92(9) 2_656 .
N3 W1 N7 91.09(7) 2_656 2_656
N3 W1 N7 88.91(7) . 2_656
N3 W1 N7 88.91(7) 2_656 .
N3 W1 N7 91.09(7) . .
N7 W1 N7 177.69(9) 2_656 .
N3 W1 W2 90.04(5) 2_656 .
N3 W1 W2 90.04(5) . .
N7 W1 W2 88.85(5) 2_656 .
N7 W1 W2 88.85(5) . .
N3 W1 Cl2 89.96(5) 2_656 .
N3 W1 Cl2 89.96(5) . .
N7 W1 Cl2 91.15(5) 2_656 .
N7 W1 Cl2 91.15(5) . .
W2 W1 Cl2 180.0 . .
N6 W2 N6 172.26(10) . 2_656
N6 W2 N2 89.70(7) . 2_656
N6 W2 N2 89.91(7) 2_656 2_656
N6 W2 N2 89.91(7) . .
N6 W2 N2 89.70(7) 2_656 .
N2 W2 N2 174.21(10) 2_656 .
N6 W2 W1 93.87(5) . .
N6 W2 W1 93.87(5) 2_656 .
N2 W2 W1 92.89(5) 2_656 .
N2 W2 W1 92.89(5) . .
N6 W2 Fe1 86.13(5) . .
N6 W2 Fe1 86.13(5) 2_656 .
N2 W2 Fe1 87.11(5) 2_656 .
N2 W2 Fe1 87.11(5) . .
W1 W2 Fe1 180.0 . .
C1 N1 C5 118.70(18) . .
C1 N1 Fe1 113.41(14) . .
C5 N1 Fe1 127.88(14) . .
C6 N2 C5 120.49(19) . .
C6 N2 W2 118.73(15) . .
C5 N2 W2 119.39(14) . .
C10 N3 C6 117.3(2) . .
C10 N3 W1 123.05(15) . .
C6 N3 W1 119.49(14) . .
C11 N4 C15 118.94(19) . .
C11 N4 Fe1 113.37(15) . .
C15 N4 Fe1 127.61(14) . .
C16 N6 C15 120.86(19) . .
C16 N6 W2 118.29(15) . .
C15 N6 W2 118.43(14) . .
C20 N7 C16 117.06(19) . .
C20 N7 W1 122.68(14) . .
C16 N7 W1 120.04(14) . .
N1 C1 C2 123.7(2) . .
N1 C1 H1A 118.2 . .
C2 C1 H1A 118.2 . .
Cl2S C1S Cl1S 112.01(16) . .
Cl2S C1S H1SA 109.2 . .
Cl1S C1S H1SA 109.2 . .
Cl2S C1S H1SB 109.2 . .
Cl1S C1S H1SB 109.2 . .
H1SA C1S H1SB 107.9 . .
C1 C2 C3 117.9(2) . .
C1 C2 H2A 121.1 . .
C3 C2 H2A 121.1 . .
C4 C3 C2 119.6(2) . .
C4 C3 H3A 120.2 . .
C2 C3 H3A 120.2 . .
C3 C4 C5 120.2(2) . .
C3 C4 H4A 119.9 . .
C5 C4 H4A 119.9 . .
N1 C5 N2 116.03(18) . .
N1 C5 C4 120.0(2) . .
N2 C5 C4 123.7(2) . .
N3 C6 N2 115.5(2) . .
N3 C6 C7 120.2(2) . .
N2 C6 C7 124.2(2) . .
C8 C7 C6 120.7(2) . .
C8 C7 H7A 119.6 . .
C6 C7 H7A 119.6 . .
C7 C8 C9 118.7(2) . .
C7 C8 H8A 120.6 . .
C9 C8 H8A 120.6 . .
C10 C9 C8 118.8(2) . .
C10 C9 H9A 120.6 . .
C8 C9 H9A 120.6 . .
N3 C10 C9 123.8(2) . .
N3 C10 H10A 118.1 . .
C9 C10 H10A 118.1 . .
N4 C11 C12 123.5(2) . .
N4 C11 H11A 118.2 . .
C12 C11 H11A 118.2 . .
C11 C12 C13 117.9(2) . .
C11 C12 H12A 121.1 . .
C13 C12 H12A 121.1 . .
C14 C13 C12 119.6(2) . .
C14 C13 H13A 120.2 . .
C12 C13 H13A 120.2 . .
C13 C14 C15 120.0(2) . .
C13 C14 H14A 120.0 . .
C15 C14 H14A 120.0 . .
N4 C15 N6 115.22(19) . .
N4 C15 C14 120.0(2) . .
N6 C15 C14 124.5(2) . .
N7 C16 N6 115.48(19) . .
N7 C16 C17 121.1(2) . .
N6 C16 C17 123.4(2) . .
C18 C17 C16 120.2(2) . .
C18 C17 H17A 119.9 . .
C16 C17 H17A 119.9 . .
C17 C18 C19 118.6(2) . .
C17 C18 H18A 120.7 . .
C19 C18 H18A 120.7 . .
C20 C19 C18 119.1(2) . .
C20 C19 H19A 120.5 . .
C18 C19 H19A 120.5 . .
N7 C20 C19 123.7(2) . .
N7 C20 H20A 118.1 . .
C19 C20 H20A 118.1 . .

loop_
_geom_bond_atom_site_label_1
_geom_bond_atom_site_label_2
_geom_bond_distance
_geom_bond_site_symmetry_2
Fe1 N4 2.1833(19) 2_656
Fe1 N4 2.1833(18) .
Fe1 N1 2.1988(18) 2_656
Fe1 N1 2.1988(18) .
Fe1 Cl1 2.3353(9) .
Fe1 W2 2.7184(5) .
W1 N3 2.1758(19) 2_656
W1 N3 2.1758(19) .
W1 N7 2.1947(19) 2_656
W1 N7 2.1947(19) .
W1 W2 2.1992(2) .
W1 Cl2 2.6835(8) .
W2 N6 2.1029(19) .
W2 N6 2.1029(19) 2_656
W2 N2 2.1086(19) 2_656
W2 N2 2.1086(19) .
Cl1S C1S 1.769(3) .
Cl2S C1S 1.754(3) .
N1 C1 1.353(3) .
N1 C5 1.357(3) .
N2 C6 1.383(3) .
N2 C5 1.392(3) .
N3 C10 1.369(3) .
N3 C6 1.378(3) .
N4 C11 1.353(3) .
N4 C15 1.361(3) .
N6 C16 1.384(3) .
N6 C15 1.387(3) .
N7 C20 1.364(3) .
N7 C16 1.374(3) .
C1 C2 1.377(3) .
C1 H1A 0.9500 .
C1S H1SA 0.9900 .
C1S H1SB 0.9900 .
C2 C3 1.390(3) .
C2 H2A 0.9500 .
C3 C4 1.374(3) .
C3 H3A 0.9500 .
C4 C5 1.409(3) .
C4 H4A 0.9500 .
C6 C7 1.410(3) .
C7 C8 1.373(3) .
C7 H7A 0.9500 .
C8 C9 1.397(3) .
C8 H8A 0.9500 .
C9 C10 1.373(3) .
C9 H9A 0.9500 .
C10 H10A 0.9500 .
C11 C12 1.378(3) .
C11 H11A 0.9500 .
C12 C13 1.393(3) .
C12 H12A 0.9500 .
C13 C14 1.380(3) .
C13 H13A 0.9500 .
C14 C15 1.407(3) .
C14 H14A 0.9500 .
C16 C17 1.408(3) .
C17 C18 1.380(3) .
C17 H17A 0.9500 .
C18 C19 1.394(3) .
C18 H18A 0.9500 .
C19 C20 1.377(3) .
C19 H19A 0.9500 .
C20 H20A 0.9500 .

loop_
_geom_torsion_atom_site_label_1
_geom_torsion_atom_site_label_2
_geom_torsion_atom_site_label_3
_geom_torsion_atom_site_label_4
_geom_torsion
_geom_torsion_site_symmetry_1
_geom_torsion_site_symmetry_4
N3 W1 W2 N6 -99.44(7) 2_656 .
N3 W1 W2 N6 80.56(7) . .
N7 W1 W2 N6 169.47(7) 2_656 .
N7 W1 W2 N6 -10.53(7) . .
Cl2 W1 W2 N6 78(100) . .
N3 W1 W2 N6 80.56(7) 2_656 2_656
N3 W1 W2 N6 -99.44(7) . 2_656
N7 W1 W2 N6 -10.53(7) 2_656 2_656
N7 W1 W2 N6 169.47(7) . 2_656
Cl2 W1 W2 N6 -102(100) . 2_656
N3 W1 W2 N2 -9.55(7) 2_656 2_656
N3 W1 W2 N2 170.45(7) . 2_656
N7 W1 W2 N2 -100.63(7) 2_656 2_656
N7 W1 W2 N2 79.37(7) . 2_656
Cl2 W1 W2 N2 168(100) . 2_656
N3 W1 W2 N2 170.45(7) 2_656 .
N3 W1 W2 N2 -9.55(7) . .
N7 W1 W2 N2 79.37(7) 2_656 .
N7 W1 W2 N2 -100.63(7) . .
Cl2 W1 W2 N2 -12(100) . .
N3 W1 W2 Fe1 2(100) 2_656 .
N3 W1 W2 Fe1 -178(100) . .
N7 W1 W2 Fe1 -89(100) 2_656 .
N7 W1 W2 Fe1 91(100) . .
Cl2 W1 W2 Fe1 0(6) . .
N4 Fe1 W2 N6 154.75(7) 2_656 .
N4 Fe1 W2 N6 -25.25(7) . .
N1 Fe1 W2 N6 68.33(7) 2_656 .
N1 Fe1 W2 N6 -111.67(7) . .
Cl1 Fe1 W2 N6 -78(100) . .
N4 Fe1 W2 N6 -25.25(7) 2_656 2_656
N4 Fe1 W2 N6 154.75(7) . 2_656
N1 Fe1 W2 N6 -111.67(7) 2_656 2_656
N1 Fe1 W2 N6 68.33(7) . 2_656
Cl1 Fe1 W2 N6 102(100) . 2_656
N4 Fe1 W2 N2 64.85(7) 2_656 2_656
N4 Fe1 W2 N2 -115.15(7) . 2_656
N1 Fe1 W2 N2 -21.57(7) 2_656 2_656
N1 Fe1 W2 N2 158.43(7) . 2_656
Cl1 Fe1 W2 N2 -168(100) . 2_656
N4 Fe1 W2 N2 -115.15(7) 2_656 .
N4 Fe1 W2 N2 64.85(7) . .
N1 Fe1 W2 N2 158.43(7) 2_656 .
N1 Fe1 W2 N2 -21.57(7) . .
Cl1 Fe1 W2 N2 12(100) . .
N4 Fe1 W2 W1 53(100) 2_656 .
N4 Fe1 W2 W1 -127(100) . .
N1 Fe1 W2 W1 -33(100) 2_656 .
N1 Fe1 W2 W1 147(100) . .
Cl1 Fe1 W2 W1 0(5) . .
N4 Fe1 N1 C1 -79.83(16) 2_656 .
N4 Fe1 N1 C1 123.52(16) . .
N1 Fe1 N1 C1 -157.50(16) 2_656 .
Cl1 Fe1 N1 C1 22.50(16) . .
W2 Fe1 N1 C1 -157.50(16) . .
N4 Fe1 N1 C5 99.45(18) 2_656 .
N4 Fe1 N1 C5 -57.20(18) . .
N1 Fe1 N1 C5 21.78(17) 2_656 .
Cl1 Fe1 N1 C5 -158.22(17) . .
W2 Fe1 N1 C5 21.78(17) . .
N6 W2 N2 C6 -74.64(17) . .
N6 W2 N2 C6 113.09(17) 2_656 .
N2 W2 N2 C6 -160.77(16) 2_656 .
W1 W2 N2 C6 19.23(16) . .
Fe1 W2 N2 C6 -160.77(16) . .
N6 W2 N2 C5 118.77(16) . .
N6 W2 N2 C5 -53.50(16) 2_656 .
N2 W2 N2 C5 32.64(16) 2_656 .
W1 W2 N2 C5 -147.36(15) . .
Fe1 W2 N2 C5 32.64(15) . .
N3 W1 N3 C10 9(100) 2_656 .
N7 W1 N3 C10 100.02(17) 2_656 .
N7 W1 N3 C10 -82.29(17) . .
W2 W1 N3 C10 -171.14(16) . .
Cl2 W1 N3 C10 8.86(16) . .
N3 W1 N3 C6 -176(100) 2_656 .
N7 W1 N3 C6 -85.26(16) 2_656 .
N7 W1 N3 C6 92.43(16) . .
W2 W1 N3 C6 3.58(16) . .
Cl2 W1 N3 C6 -176.42(16) . .
N4 Fe1 N4 C11 -150.37(14) 2_656 .
N1 Fe1 N4 C11 131.18(15) 2_656 .
N1 Fe1 N4 C11 -70.50(14) . .
Cl1 Fe1 N4 C11 29.63(14) . .
W2 Fe1 N4 C11 -150.37(14) . .
N4 Fe1 N4 C15 26.28(16) 2_656 .
N1 Fe1 N4 C15 -52.16(17) 2_656 .
N1 Fe1 N4 C15 106.15(17) . .
Cl1 Fe1 N4 C15 -153.72(16) . .
W2 Fe1 N4 C15 26.28(16) . .
N6 W2 N6 C16 -160.05(16) 2_656 .
N2 W2 N6 C16 -72.93(16) 2_656 .
N2 W2 N6 C16 112.84(16) . .
W1 W2 N6 C16 19.95(16) . .
Fe1 W2 N6 C16 -160.05(16) . .
N6 W2 N6 C15 37.45(15) 2_656 .
N2 W2 N6 C15 124.56(16) 2_656 .
N2 W2 N6 C15 -49.66(16) . .
W1 W2 N6 C15 -142.55(15) . .
Fe1 W2 N6 C15 37.45(15) . .
N3 W1 N7 C20 -79.22(17) 2_656 .
N3 W1 N7 C20 100.70(17) . .
N7 W1 N7 C20 -169.28(16) 2_656 .
W2 W1 N7 C20 -169.28(16) . .
Cl2 W1 N7 C20 10.72(16) . .
N3 W1 N7 C16 95.29(16) 2_656 .
N3 W1 N7 C16 -84.79(16) . .
N7 W1 N7 C16 5.23(16) 2_656 .
W2 W1 N7 C16 5.23(15) . .
Cl2 W1 N7 C16 -174.77(15) . .
C5 N1 C1 C2 0.1(3) . .
Fe1 N1 C1 C2 179.41(19) . .
N1 C1 C2 C3 -1.1(4) . .
C1 C2 C3 C4 0.9(4) . .
C2 C3 C4 C5 0.2(4) . .
C1 N1 C5 N2 175.0(2) . .
Fe1 N1 C5 N2 -4.3(3) . .
C1 N1 C5 C4 1.1(3) . .
Fe1 N1 C5 C4 -178.10(16) . .
C6 N2 C5 N1 168.69(19) . .
W2 N2 C5 N1 -25.0(2) . .
C6 N2 C5 C4 -17.7(3) . .
W2 N2 C5 C4 148.62(18) . .
C3 C4 C5 N1 -1.3(3) . .
C3 C4 C5 N2 -174.6(2) . .
C10 N3 C6 N2 -175.56(18) . .
W1 N3 C6 N2 9.4(3) . .
C10 N3 C6 C7 8.0(3) . .
W1 N3 C6 C7 -166.98(17) . .
C5 N2 C6 N3 146.8(2) . .
W2 N2 C6 N3 -19.7(3) . .
C5 N2 C6 C7 -37.0(3) . .
W2 N2 C6 C7 156.56(18) . .
N3 C6 C7 C8 -7.6(3) . .
N2 C6 C7 C8 176.3(2) . .
C6 C7 C8 C9 1.4(4) . .
C7 C8 C9 C10 3.9(4) . .
C6 N3 C10 C9 -2.7(3) . .
W1 N3 C10 C9 172.17(17) . .
C8 C9 C10 N3 -3.4(3) . .
C15 N4 C11 C12 1.6(3) . .
Fe1 N4 C11 C12 178.62(17) . .
N4 C11 C12 C13 0.9(3) . .
C11 C12 C13 C14 -1.5(3) . .
C12 C13 C14 C15 -0.4(3) . .
C11 N4 C15 N6 170.03(18) . .
Fe1 N4 C15 N6 -6.5(3) . .
C11 N4 C15 C14 -3.6(3) . .
Fe1 N4 C15 C14 179.91(14) . .
C16 N6 C15 N4 170.19(19) . .
W2 N6 C15 N4 -27.8(2) . .
C16 N6 C15 C14 -16.5(3) . .
W2 N6 C15 C14 145.52(17) . .
C13 C14 C15 N4 3.0(3) . .
C13 C14 C15 N6 -170.0(2) . .
C20 N7 C16 N6 -177.26(18) . .
W1 N7 C16 N6 7.9(3) . .
C20 N7 C16 C17 6.5(3) . .
W1 N7 C16 C17 -168.33(16) . .
C15 N6 C16 N7 142.9(2) . .
W2 N6 C16 N7 -19.1(3) . .
C15 N6 C16 C17 -40.9(3) . .
W2 N6 C16 C17 157.04(18) . .
N7 C16 C17 C18 -5.8(3) . .
N6 C16 C17 C18 178.3(2) . .
C16 C17 C18 C19 0.7(3) . .
C17 C18 C19 C20 3.3(3) . .
C16 N7 C20 C19 -2.4(3) . .
W1 N7 C20 C19 172.24(16) . .
C18 C19 C20 N7 -2.5(3) . .
